data_7131402
loop_
_publ_author_name
'Liu, Xiang'
'Shi, Xiaotian'
'Zhou, Jinlei'
'Huang, Changfeng'
'Lin, Yu'
'Zhang, Chen'
'Cao, Hua'

_publ_section_title
;
 Dearomative cyclization of pyridines/isoquinolines with cyclopropenones:
 access to indolizinones and benzo-fused indolizinones.
;
_journal_issue 27
_journal_name_full 'Chemical communications (Cambridge, England)'
_journal_page_first 4051
_journal_page_last 4054
_journal_paper_doi 10.1039/d3cc00492a
_journal_volume 59
_journal_year 2023
_chemical_formula_moiety 'C30 H22 Br N O3'
_chemical_formula_sum 'C30 H22 Br N O3'
_chemical_formula_weight 524.39
_space_group_crystal_system monoclinic
_space_group_IT_number 14
_space_group_name_Hall '-P 2ybc'
_space_group_name_H-M_alt 'P 1 21/c 1'
_atom_sites_solution_hydrogens geom
_atom_sites_solution_primary dual
_audit_creation_date 2021-12-04
_audit_creation_method
;
Olex2 1.3
(compiled 2020.11.12 svn.r5f609507 for OlexSys, GUI svn.r6408)
;
_audit_update_record
;
2022-12-17 deposited with the CCDC.	2023-03-14 downloaded from the CCDC.
;
_cell_angle_alpha 90
_cell_angle_beta 100.388(5)
_cell_angle_gamma 90
_cell_formula_units_Z 4
_cell_length_a 9.5059(4)
_cell_length_b 10.6245(4)
_cell_length_c 24.3428(16)
_cell_measurement_reflns_used 4236
_cell_measurement_temperature 149.99(10)
_cell_measurement_theta_max 72.7610
_cell_measurement_theta_min 3.6680
_cell_volume 2418.2(2)
_computing_cell_refinement 'CrysAlisPro 1.171.38.43f (Rigaku OD, 2015)'
_computing_data_collection 'CrysAlisPro 1.171.38.43f (Rigaku OD, 2015)'
_computing_data_reduction 'CrysAlisPro 1.171.38.43f (Rigaku OD, 2015)'
_computing_molecular_graphics 'Olex2 1.3 (Dolomanov et al., 2009)'
_computing_publication_material 'Olex2 1.3 (Dolomanov et al., 2009)'
_computing_structure_refinement 'SHELXL 2018/3 (Sheldrick, 2015)'
_computing_structure_solution 'SHELXT 2018/2 (Sheldrick, 2018)'
_diffrn_ambient_environment N~2~
_diffrn_ambient_temperature 149.99(10)
_diffrn_detector 'CCD plate'
_diffrn_detector_area_resol_mean 5.2684
_diffrn_detector_type AtlasS2
_diffrn_measured_fraction_theta_full 1.000
_diffrn_measured_fraction_theta_max 1.000
_diffrn_measurement_details
;
List of Runs (angles in degrees, time in seconds):

  # Type    Start    End  Width  t~exp~   \w     \q     \k     \f   Frames
#--------------------------------------------------------------------------
  1  \w    -51.00 -18.00   1.00    1.00    --  -40.73 -38.00  60.00   33
  2  \w    -64.00  33.00   1.00    1.00    --  -40.73  38.00 120.00   97
  3  \w     45.00  82.00   1.00    1.00    --   40.73 -99.00  30.00   37
  4  \w     39.00 127.00   1.00    1.50    --  106.95 -45.00 -90.00   88
  5  \w     93.00 170.00   1.00    1.50    --  106.95  45.00  60.00   77
  6  \w    142.00 178.00   1.00    1.50    --  106.95  30.00  90.00   36
  7  \w    100.00 169.00   1.00    1.50    --  106.95 125.00 -90.00   69
  8  \w     53.00 128.00   1.00    1.50    --  106.95 -77.00   0.00   75
  9  \w     36.00 105.00   1.00    1.50    --  106.95 -95.00-120.00   69
 10  \w   -112.00 -21.00   1.00    1.00    --  -40.73 -57.00 -30.00   91
;
_diffrn_measurement_device 'four-circle diffractometer'
_diffrn_measurement_device_type 'SuperNova, Dual, Cu at zero, AtlasS2'
_diffrn_measurement_method '\w scans'
_diffrn_orient_matrix_type 'CrysAlisPro convention (1999,Acta A55,543-557)'
_diffrn_orient_matrix_UB_11 0.0379162000
_diffrn_orient_matrix_UB_12 -0.0421473000
_diffrn_orient_matrix_UB_13 -0.0561445000
_diffrn_orient_matrix_UB_21 -0.1507711000
_diffrn_orient_matrix_UB_22 0.0376334000
_diffrn_orient_matrix_UB_23 -0.0300383000
_diffrn_orient_matrix_UB_31 0.0544783000
_diffrn_orient_matrix_UB_32 0.1335423000
_diffrn_orient_matrix_UB_33 -0.0092046000
_diffrn_radiation_monochromator mirror
_diffrn_radiation_probe x-ray
_diffrn_radiation_type 'Cu K\a'
_diffrn_radiation_wavelength 1.54184
_diffrn_reflns_av_R_equivalents 0.0495
_diffrn_reflns_av_unetI/netI 0.0584
_diffrn_reflns_Laue_measured_fraction_full 1.000
_diffrn_reflns_Laue_measured_fraction_max 1.000
_diffrn_reflns_limit_h_max 11
_diffrn_reflns_limit_h_min -10
_diffrn_reflns_limit_k_max 12
_diffrn_reflns_limit_k_min -8
_diffrn_reflns_limit_l_max 28
_diffrn_reflns_limit_l_min -28
_diffrn_reflns_number 8406
_diffrn_reflns_point_group_measured_fraction_full 1.000
_diffrn_reflns_point_group_measured_fraction_max 1.000
_diffrn_reflns_theta_full 66.589
_diffrn_reflns_theta_max 66.589
_diffrn_reflns_theta_min 3.692
_diffrn_source 'micro-focus sealed X-ray tube'
_diffrn_source_type 'SuperNova (Cu) X-ray Source'
_exptl_absorpt_coefficient_mu 2.580
_exptl_absorpt_correction_T_max 1.00000
_exptl_absorpt_correction_T_min 0.18224
_exptl_absorpt_correction_type multi-scan
_exptl_absorpt_process_details
;
CrysAlisPro 1.171.38.43f (Rigaku Oxford Diffraction, 2015)
Empirical absorption correction using spherical harmonics,
 implemented in SCALE3 ABSPACK scaling algorithm.
;
_exptl_crystal_colour yellow
_exptl_crystal_colour_primary yellow
_exptl_crystal_density_diffrn 1.440
_exptl_crystal_description block
_exptl_crystal_F_000 1072
_exptl_crystal_size_max 0.14
_exptl_crystal_size_mid 0.11
_exptl_crystal_size_min 0.09
_refine_diff_density_max 1.285
_refine_diff_density_min -0.888
_refine_diff_density_rms 0.143
_refine_ls_extinction_coef 0.00150(9)
_refine_ls_extinction_expression Fc^*^=kFc[1+0.001xFc^2^\l^3^/sin(2\q)]^-1/4^
_refine_ls_extinction_method 'SHELXL-2018/3 (Sheldrick 2018)'
_refine_ls_goodness_of_fit_ref 1.165
_refine_ls_hydrogen_treatment constr
_refine_ls_matrix_type full
_refine_ls_number_parameters 328
_refine_ls_number_reflns 4271
_refine_ls_number_restraints 9
_refine_ls_restrained_S_all 5.600
_refine_ls_R_factor_all 0.1331
_refine_ls_R_factor_gt 0.1253
_refine_ls_shift/su_max 0.009
_refine_ls_shift/su_mean 0.005
_refine_ls_structure_factor_coef Fsqd
_refine_ls_weighting_details 'w=1/[\s^2^(Fo^2^)+(0.0487P)^2^+42.1420P] where P=(Fo^2^+2Fc^2^)/3'
_refine_ls_weighting_scheme calc
_refine_ls_wR_factor_gt 0.2837
_refine_ls_wR_factor_ref 0.2876
_reflns_Friedel_coverage 0.000
_reflns_number_gt 3794
_reflns_number_total 4271
_reflns_threshold_expression 'I > 2\s(I)'
_cod_data_source_file d3cc00492a2.cif
_cod_data_source_block 2-297
_cod_depositor_comments 'Adding full bibliography for 7131402.cif.'
_cod_database_code 7131402
_shelx_shelxl_version_number 2018/3
_shelx_space_group_comment
;
The symmetry employed for this shelxl refinement is uniquely defined
by the following loop, which should always be used as a source of
symmetry information in preference to the above space-group names.
They are only intended as comments.
;
_reflns_odcompleteness_completeness 100.00
_reflns_odcompleteness_iscentric 1
_reflns_odcompleteness_theta 66.97
_olex2_refinement_description
;
1. Fixed Uiso
 At 1.2 times of:
  All C(H) groups
 At 1.5 times of:
  All C(H,H,H) groups
2. Restrained distances
 Br1-C24 \\sim Br2-C24
 with sigma of 0.02
3. Uiso/Uaniso restraints and constraints
Uanis(Br2) \\sim Ueq: with sigma of 0.00002 and sigma for terminal atoms of
0.00004
4. Rigid body (RIGU) restrains
 Br2, C24
 with sigma for 1-2 distances of 0.001 and sigma for 1-3 distances of 0.002
5. Others
 Sof(Br2)=1-FVAR(1)
 Sof(Br1)=FVAR(1)
6.a Aromatic/amide H refined with riding coordinates:
 C2(H2), C3(H3), C4(H4), C5(H5), C6(H6), C12(H12), C13(H13), C14(H14),
 C15(H15), C16(H16), C17(H17), C22(H22), C23(H23), C25(H25), C26(H26), C27(H27),
  C28(H28), C29(H29), C30(H30)
6.b Idealised Me refined as rotating group:
 C20(H20A,H20B,H20C)
;
_smtbx_masks_void_probe_radius 1.2
_smtbx_masks_void_truncation_radius 1.2
_olex2_date_sample_data_collection 2021-12-04
_olex2_submission_special_instructions 'No special instructions were received'
_oxdiff_exptl_absorpt_empirical_details
;
Empirical correction (ABSPACK) includes:
- Absorption correction using spherical harmonics
- Frame scaling
;
_oxdiff_exptl_absorpt_empirical_full_max 2.268
_oxdiff_exptl_absorpt_empirical_full_min 0.412

loop_
_space_group_symop_operation_xyz
'x, y, z'
'-x, y+1/2, -z+1/2'
'-x, -y, -z'
'x, -y-1/2, z-1/2'

loop_
_atom_site_label
_atom_site_type_symbol
_atom_site_fract_x
_atom_site_fract_y
_atom_site_fract_z
_atom_site_U_iso_or_equiv
_atom_site_adp_type
_atom_site_occupancy
_atom_site_site_symmetry_order
_atom_site_calc_flag
_atom_site_refinement_flags_posn
_atom_site_refinement_flags_adp
_atom_site_refinement_flags_occupancy
_atom_site_disorder_assembly
_atom_site_disorder_group
Br1 Br 0.47746(7) 0.03624(7) 0.58340(3) 0.04624(19) Uani 0.9083(18) 1 d D . P A 1
Br2 Br 0.4702(9) 0.0426(10) 0.5573(5) 0.07939(5) Uani 0.0917(18) 1 d D U P A 2
O1 O 1.0345(4) 0.5824(4) 0.75840(16) 0.0397(11) Uani 1 1 d . . . . .
O2 O 1.1420(4) 0.5037(4) 0.55659(17) 0.0459(11) Uani 1 1 d . . . . .
O3 O 1.0605(4) 0.3049(4) 0.54640(15) 0.0386(10) Uani 1 1 d . . . . .
N1 N 0.7177(4) 0.5541(5) 0.65967(18) 0.0340(12) Uani 1 1 d . . . . .
C1 C 0.8016(5) 0.4414(5) 0.8062(2) 0.0338(14) Uani 1 1 d . . . . .
C2 C 0.8744(6) 0.5002(6) 0.8527(2) 0.0393(15) Uani 1 1 d . . . . .
H2 H 0.918121 0.577066 0.848550 0.047 Uiso 1 1 calc R U . . .
C3 C 0.8858(7) 0.4492(8) 0.9067(3) 0.056(2) Uani 1 1 d . . . . .
H3 H 0.934880 0.492332 0.937517 0.067 Uiso 1 1 calc R U . . .
C4 C 0.8243(7) 0.3364(8) 0.9131(3) 0.0575(19) Uani 1 1 d . . . . .
H4 H 0.831833 0.301297 0.948486 0.069 Uiso 1 1 calc R U . . .
C5 C 0.7484(7) 0.2718(7) 0.8660(3) 0.0576(19) Uani 1 1 d . . . . .
H5 H 0.705687 0.194537 0.870309 0.069 Uiso 1 1 calc R U . . .
C6 C 0.7387(6) 0.3238(6) 0.8143(3) 0.0462(17) Uani 1 1 d . . . . .
H6 H 0.689452 0.280738 0.783466 0.055 Uiso 1 1 calc R U . . .
C7 C 0.7975(5) 0.4943(5) 0.7507(2) 0.0292(13) Uani 1 1 d . . . . .
C8 C 0.9150(6) 0.5597(5) 0.7332(2) 0.0318(13) Uani 1 1 d . . . . .
C9 C 0.8665(5) 0.5983(5) 0.6714(2) 0.0291(13) Uani 1 1 d . . . . .
C10 C 0.6822(5) 0.4980(5) 0.7068(2) 0.0312(13) Uani 1 1 d . . . . .
C11 C 0.5380(6) 0.4484(6) 0.7063(2) 0.0372(15) Uani 1 1 d . . . . .
C12 C 0.4735(6) 0.3686(7) 0.6643(3) 0.0446(17) Uani 1 1 d . . . . .
H12 H 0.519134 0.352140 0.634326 0.053 Uiso 1 1 calc R U . . .
C13 C 0.3430(6) 0.3126(7) 0.6658(3) 0.0448(17) Uani 1 1 d . . . . .
H13 H 0.303629 0.254672 0.638654 0.054 Uiso 1 1 calc R U . . .
C14 C 0.2711(6) 0.3459(7) 0.7097(3) 0.0505(19) Uani 1 1 d . . . . .
H14 H 0.181956 0.311341 0.711146 0.061 Uiso 1 1 calc R U . . .
C15 C 0.3310(6) 0.4273(6) 0.7493(3) 0.0462(17) Uani 1 1 d . . . . .
H15 H 0.282651 0.447381 0.778068 0.055 Uiso 1 1 calc R U . . .
C16 C 0.4638(5) 0.4826(6) 0.7484(2) 0.0378(15) Uani 1 1 d . . . . .
H16 H 0.501946 0.541127 0.775412 0.045 Uiso 1 1 calc R U . . .
C17 C 0.9649(5) 0.5409(5) 0.6356(2) 0.0323(13) Uani 1 1 d . . . . .
H17 H 1.052479 0.581433 0.637925 0.039 Uiso 1 1 calc R U . . .
C18 C 0.9465(5) 0.4411(5) 0.6011(2) 0.0302(13) Uani 1 1 d . . . . .
C19 C 1.0610(5) 0.4227(5) 0.5655(2) 0.0311(13) Uani 1 1 d . . . . .
C20 C 1.1653(7) 0.2810(7) 0.5112(3) 0.0546(19) Uani 1 1 d . . . . .
H20A H 1.140136 0.327266 0.476958 0.082 Uiso 1 1 calc R U . . .
H20B H 1.167219 0.192640 0.503086 0.082 Uiso 1 1 calc R U . . .
H20C H 1.258029 0.307225 0.530207 0.082 Uiso 1 1 calc R U . . .
C21 C 0.8319(5) 0.3450(5) 0.5958(2) 0.0305(13) Uani 1 1 d . . . . .
C22 C 0.7346(7) 0.3290(6) 0.5473(2) 0.0420(16) Uani 1 1 d . . . . .
H22 H 0.738218 0.381349 0.517014 0.050 Uiso 1 1 calc R U . . .
C23 C 0.6316(7) 0.2365(7) 0.5430(3) 0.0508(19) Uani 1 1 d . . . . .
H23 H 0.564403 0.229135 0.510284 0.061 Uiso 1 1 calc R U . . .
C24 C 0.6271(6) 0.1558(6) 0.5861(3) 0.0394(15) Uani 1 1 d D . . . .
C25 C 0.7249(6) 0.1674(6) 0.6349(3) 0.0407(15) Uani 1 1 d . . . . .
H25 H 0.721392 0.112715 0.664476 0.049 Uiso 1 1 calc R U . . .
C26 C 0.8288(5) 0.2606(5) 0.6402(2) 0.0353(14) Uani 1 1 d . . . . .
H26 H 0.896197 0.267267 0.672861 0.042 Uiso 1 1 calc R U . . .
C27 C 0.8743(6) 0.7384(6) 0.6631(2) 0.0389(15) Uani 1 1 d . . . . .
H27 H 0.948824 0.785519 0.683120 0.047 Uiso 1 1 calc R U . . .
C28 C 0.7712(6) 0.7933(6) 0.6263(3) 0.0452(16) Uani 1 1 d . . . . .
H28 H 0.778181 0.878551 0.618612 0.054 Uiso 1 1 calc R U . . .
C29 C 0.6484(7) 0.7226(7) 0.5980(3) 0.0503(18) Uani 1 1 d . . . . .
H29 H 0.589653 0.755920 0.566697 0.060 Uiso 1 1 calc R U . . .
C30 C 0.6209(6) 0.6109(7) 0.6170(2) 0.0459(17) Uani 1 1 d . . . . .
H30 H 0.536496 0.569651 0.601931 0.055 Uiso 1 1 calc R U . . .

loop_
_atom_site_aniso_label
_atom_site_aniso_U_11
_atom_site_aniso_U_22
_atom_site_aniso_U_33
_atom_site_aniso_U_23
_atom_site_aniso_U_13
_atom_site_aniso_U_12
Br1 0.0365(3) 0.0408(3) 0.0635(4) -0.0082(3) 0.0149(3) -0.0125(3)
Br2 0.05962(8) 0.07733(8) 0.10121(8) 0.00000(6) 0.01444(6) -0.00866(6)
O1 0.0293(18) 0.051(2) 0.0401(19) -0.0058(19) 0.0096(15) -0.0047(18)
O2 0.0508(19) 0.037(2) 0.060(2) -0.0056(18) 0.0359(15) -0.0113(18)
O3 0.0459(19) 0.036(2) 0.0413(18) -0.0066(17) 0.0265(14) 0.0036(17)
N1 0.0290(19) 0.047(3) 0.0283(19) 0.003(2) 0.0112(16) 0.008(2)
C1 0.028(2) 0.039(3) 0.037(3) 0.005(2) 0.0148(19) 0.007(2)
C2 0.041(3) 0.042(3) 0.037(3) 0.003(3) 0.015(2) 0.014(3)
C3 0.046(3) 0.084(5) 0.039(3) 0.015(3) 0.009(3) 0.030(3)
C4 0.048(3) 0.081(5) 0.050(3) 0.026(3) 0.025(2) 0.023(3)
C5 0.039(3) 0.056(4) 0.084(4) 0.036(3) 0.028(3) 0.012(3)
C6 0.039(3) 0.051(4) 0.052(3) 0.007(3) 0.018(2) 0.001(3)
C7 0.026(2) 0.026(2) 0.038(3) -0.001(2) 0.0116(19) 0.003(2)
C8 0.037(2) 0.034(3) 0.028(2) -0.001(2) 0.0154(19) 0.001(2)
C9 0.022(2) 0.032(3) 0.036(2) -0.004(2) 0.0131(18) 0.003(2)
C10 0.030(2) 0.030(3) 0.037(3) -0.004(2) 0.0143(19) 0.001(2)
C11 0.034(3) 0.048(3) 0.031(2) -0.010(3) 0.010(2) 0.000(3)
C12 0.027(2) 0.065(4) 0.045(3) -0.019(3) 0.015(2) -0.007(3)
C13 0.026(2) 0.057(4) 0.053(3) -0.018(3) 0.012(2) -0.001(3)
C14 0.025(3) 0.073(4) 0.057(3) 0.003(3) 0.016(2) 0.001(3)
C15 0.038(3) 0.055(4) 0.051(3) -0.013(3) 0.022(2) -0.007(3)
C16 0.030(2) 0.043(3) 0.044(3) -0.010(3) 0.017(2) -0.007(2)
C17 0.028(2) 0.036(3) 0.036(2) 0.001(2) 0.0136(19) -0.004(2)
C18 0.035(2) 0.025(3) 0.034(2) 0.004(2) 0.0166(19) 0.002(2)
C19 0.030(2) 0.034(3) 0.032(2) 0.000(2) 0.0139(19) 0.008(2)
C20 0.055(3) 0.058(4) 0.060(3) 0.004(3) 0.035(2) 0.010(3)
C21 0.029(2) 0.034(3) 0.031(2) 0.001(2) 0.0131(18) 0.010(2)
C22 0.059(3) 0.043(3) 0.025(2) 0.004(2) 0.012(2) -0.013(3)
C23 0.049(3) 0.069(4) 0.034(3) -0.012(3) 0.008(3) -0.014(3)
C24 0.030(2) 0.032(3) 0.057(3) -0.011(3) 0.011(2) -0.007(2)
C25 0.043(3) 0.031(3) 0.052(3) 0.000(3) 0.019(2) 0.004(3)
C26 0.021(2) 0.039(3) 0.046(3) 0.010(3) 0.007(2) 0.002(2)
C27 0.038(3) 0.041(3) 0.044(3) 0.002(3) 0.023(2) -0.004(2)
C28 0.050(3) 0.036(3) 0.056(3) 0.006(3) 0.025(2) 0.007(3)
C29 0.051(3) 0.064(4) 0.036(3) 0.016(3) 0.009(3) 0.011(3)
C30 0.031(3) 0.070(4) 0.037(3) 0.002(3) 0.008(2) 0.014(3)

loop_
_atom_type_symbol
_atom_type_description
_atom_type_scat_dispersion_real
_atom_type_scat_dispersion_imag
_atom_type_scat_source
C C 0.0181 0.0091 'International Tables Vol C Tables 4.2.6.8 and 6.1.1.4'
H H 0.0000 0.0000 'International Tables Vol C Tables 4.2.6.8 and 6.1.1.4'
Br Br -0.6763 1.2805 'International Tables Vol C Tables 4.2.6.8 and 6.1.1.4'
N N 0.0311 0.0180 'International Tables Vol C Tables 4.2.6.8 and 6.1.1.4'
O O 0.0492 0.0322 'International Tables Vol C Tables 4.2.6.8 and 6.1.1.4'

loop_
_geom_angle_atom_site_label_1
_geom_angle_atom_site_label_2
_geom_angle_atom_site_label_3
_geom_angle
_geom_angle_site_symmetry_1
_geom_angle_site_symmetry_3
_geom_angle_publ_flag
C19 O3 C20 114.3(5) . . ?
C10 N1 C9 110.3(4) . . ?
C10 N1 C30 125.1(5) . . ?
C30 N1 C9 119.3(5) . . ?
C2 C1 C6 116.9(5) . . ?
C2 C1 C7 121.1(5) . . ?
C6 C1 C7 121.9(5) . . ?
C1 C2 H2 118.7 . . ?
C1 C2 C3 122.6(6) . . ?
C3 C2 H2 118.7 . . ?
C2 C3 H3 120.5 . . ?
C4 C3 C2 119.1(6) . . ?
C4 C3 H3 120.5 . . ?
C3 C4 H4 119.9 . . ?
C3 C4 C5 120.2(6) . . ?
C5 C4 H4 119.9 . . ?
C4 C5 H5 120.3 . . ?
C6 C5 C4 119.4(7) . . ?
C6 C5 H5 120.3 . . ?
C1 C6 H6 119.1 . . ?
C5 C6 C1 121.8(6) . . ?
C5 C6 H6 119.1 . . ?
C8 C7 C1 124.5(4) . . ?
C10 C7 C1 127.7(5) . . ?
C10 C7 C8 107.8(5) . . ?
O1 C8 C7 130.6(5) . . ?
O1 C8 C9 121.8(5) . . ?
C7 C8 C9 107.7(4) . . ?
N1 C9 C8 102.2(4) . . ?
N1 C9 C17 115.6(4) . . ?
N1 C9 C27 111.0(4) . . ?
C17 C9 C8 110.2(4) . . ?
C27 C9 C8 112.3(4) . . ?
C27 C9 C17 105.7(5) . . ?
N1 C10 C11 120.9(4) . . ?
C7 C10 N1 111.9(5) . . ?
C7 C10 C11 127.2(5) . . ?
C12 C11 C10 121.1(5) . . ?
C12 C11 C16 119.1(5) . . ?
C16 C11 C10 119.8(5) . . ?
C11 C12 H12 119.1 . . ?
C13 C12 C11 121.7(6) . . ?
C13 C12 H12 119.1 . . ?
C12 C13 H13 121.0 . . ?
C12 C13 C14 118.1(6) . . ?
C14 C13 H13 121.0 . . ?
C13 C14 H14 119.9 . . ?
C15 C14 C13 120.2(6) . . ?
C15 C14 H14 119.9 . . ?
C14 C15 H15 119.1 . . ?
C14 C15 C16 121.9(6) . . ?
C16 C15 H15 119.1 . . ?
C11 C16 C15 118.7(5) . . ?
C11 C16 H16 120.6 . . ?
C15 C16 H16 120.6 . . ?
C9 C17 H17 114.6 . . ?
C18 C17 C9 130.7(5) . . ?
C18 C17 H17 114.6 . . ?
C17 C18 C19 115.6(5) . . ?
C17 C18 C21 127.5(5) . . ?
C21 C18 C19 116.9(4) . . ?
O2 C19 O3 124.8(5) . . ?
O2 C19 C18 124.0(5) . . ?
O3 C19 C18 111.2(5) . . ?
O3 C20 H20A 109.5 . . ?
O3 C20 H20B 109.5 . . ?
O3 C20 H20C 109.5 . . ?
H20A C20 H20B 109.5 . . ?
H20A C20 H20C 109.5 . . ?
H20B C20 H20C 109.5 . . ?
C22 C21 C18 122.1(5) . . ?
C22 C21 C26 118.5(5) . . ?
C26 C21 C18 119.2(4) . . ?
C21 C22 H22 119.5 . . ?
C21 C22 C23 120.9(5) . . ?
C23 C22 H22 119.5 . . ?
C22 C23 H23 119.7 . . ?
C24 C23 C22 120.7(5) . . ?
C24 C23 H23 119.7 . . ?
C23 C24 Br1 121.4(4) . . ?
C23 C24 Br2 103.9(5) . . ?
C23 C24 C25 119.9(6) . . ?
C25 C24 Br1 118.4(5) . . ?
C25 C24 Br2 136.2(6) . . ?
C24 C25 H25 119.9 . . ?
C24 C25 C26 120.1(6) . . ?
C26 C25 H25 119.9 . . ?
C21 C26 H26 120.1 . . ?
C25 C26 C21 119.8(5) . . ?
C25 C26 H26 120.1 . . ?
C9 C27 H27 120.9 . . ?
C28 C27 C9 118.2(5) . . ?
C28 C27 H27 120.9 . . ?
C27 C28 H28 119.3 . . ?
C27 C28 C29 121.4(6) . . ?
C29 C28 H28 119.3 . . ?
C28 C29 H29 120.2 . . ?
C30 C29 C28 119.5(6) . . ?
C30 C29 H29 120.2 . . ?
N1 C30 H30 119.8 . . ?
C29 C30 N1 120.4(6) . . ?
C29 C30 H30 119.8 . . ?

loop_
_geom_bond_atom_site_label_1
_geom_bond_atom_site_label_2
_geom_bond_distance
_geom_bond_site_symmetry_2
_geom_bond_publ_flag
Br1 C24 1.900(6) . ?
Br2 C24 1.946(10) . ?
O1 C8 1.213(6) . ?
O2 C19 1.201(7) . ?
O3 C19 1.335(7) . ?
O3 C20 1.449(7) . ?
N1 C9 1.468(6) . ?
N1 C10 1.388(7) . ?
N1 C30 1.394(7) . ?
C1 C2 1.367(8) . ?
C1 C6 1.414(9) . ?
C1 C7 1.458(8) . ?
C2 H2 0.9300 . ?
C2 C3 1.406(9) . ?
C3 H3 0.9300 . ?
C3 C4 1.355(11) . ?
C4 H4 0.9300 . ?
C4 C5 1.417(10) . ?
C5 H5 0.9300 . ?
C5 C6 1.362(9) . ?
C6 H6 0.9300 . ?
C7 C8 1.444(8) . ?
C7 C10 1.387(7) . ?
C8 C9 1.548(7) . ?
C9 C17 1.517(7) . ?
C9 C27 1.505(8) . ?
C10 C11 1.466(8) . ?
C11 C12 1.383(8) . ?
C11 C16 1.394(8) . ?
C12 H12 0.9300 . ?
C12 C13 1.382(8) . ?
C13 H13 0.9300 . ?
C13 C14 1.414(9) . ?
C14 H14 0.9300 . ?
C14 C15 1.342(9) . ?
C15 H15 0.9300 . ?
C15 C16 1.396(8) . ?
C16 H16 0.9300 . ?
C17 H17 0.9300 . ?
C17 C18 1.345(8) . ?
C18 C19 1.520(7) . ?
C18 C21 1.482(7) . ?
C20 H20A 0.9600 . ?
C20 H20B 0.9600 . ?
C20 H20C 0.9600 . ?
C21 C22 1.371(7) . ?
C21 C26 1.408(8) . ?
C22 H22 0.9300 . ?
C22 C23 1.378(9) . ?
C23 H23 0.9300 . ?
C23 C24 1.362(9) . ?
C24 C25 1.376(8) . ?
C25 H25 0.9300 . ?
C25 C26 1.388(8) . ?
C26 H26 0.9300 . ?
C27 H27 0.9300 . ?
C27 C28 1.337(8) . ?
C28 H28 0.9300 . ?
C28 C29 1.453(9) . ?
C29 H29 0.9300 . ?
C29 C30 1.317(10) . ?
C30 H30 0.9300 . ?

loop_
_geom_torsion_atom_site_label_1
_geom_torsion_atom_site_label_2
_geom_torsion_atom_site_label_3
_geom_torsion_atom_site_label_4
_geom_torsion
_geom_torsion_site_symmetry_1
_geom_torsion_site_symmetry_2
_geom_torsion_site_symmetry_3
_geom_torsion_site_symmetry_4
_geom_torsion_publ_flag
Br1 C24 C25 C26 -174.7(5) . . . . ?
Br2 C24 C25 C26 177.5(7) . . . . ?
O1 C8 C9 N1 -179.2(5) . . . . ?
O1 C8 C9 C17 57.4(7) . . . . ?
O1 C8 C9 C27 -60.1(7) . . . . ?
N1 C9 C17 C18 -12.6(8) . . . . ?
N1 C9 C27 C28 -28.2(7) . . . . ?
N1 C10 C11 C12 50.2(8) . . . . ?
N1 C10 C11 C16 -129.3(6) . . . . ?
C1 C2 C3 C4 1.0(10) . . . . ?
C1 C7 C8 O1 0.9(10) . . . . ?
C1 C7 C8 C9 179.2(5) . . . . ?
C1 C7 C10 N1 -179.2(5) . . . . ?
C1 C7 C10 C11 -0.4(9) . . . . ?
C2 C1 C6 C5 0.8(9) . . . . ?
C2 C1 C7 C8 35.9(8) . . . . ?
C2 C1 C7 C10 -140.3(6) . . . . ?
C2 C3 C4 C5 -0.6(10) . . . . ?
C3 C4 C5 C6 0.4(10) . . . . ?
C4 C5 C6 C1 -0.5(10) . . . . ?
C6 C1 C2 C3 -1.1(9) . . . . ?
C6 C1 C7 C8 -140.0(6) . . . . ?
C6 C1 C7 C10 43.7(8) . . . . ?
C7 C1 C2 C3 -177.2(5) . . . . ?
C7 C1 C6 C5 176.9(6) . . . . ?
C7 C8 C9 N1 2.3(6) . . . . ?
C7 C8 C9 C17 -121.1(5) . . . . ?
C7 C8 C9 C27 121.4(5) . . . . ?
C7 C10 C11 C12 -128.4(7) . . . . ?
C7 C10 C11 C16 52.0(9) . . . . ?
C8 C7 C10 N1 4.1(6) . . . . ?
C8 C7 C10 C11 -177.2(5) . . . . ?
C8 C9 C17 C18 102.7(6) . . . . ?
C8 C9 C27 C28 -142.0(5) . . . . ?
C9 N1 C10 C7 -2.6(6) . . . . ?
C9 N1 C10 C11 178.6(5) . . . . ?
C9 N1 C30 C29 -18.7(9) . . . . ?
C9 C17 C18 C19 171.5(5) . . . . ?
C9 C17 C18 C21 -11.5(9) . . . . ?
C9 C27 C28 C29 4.8(9) . . . . ?
C10 N1 C9 C8 0.0(6) . . . . ?
C10 N1 C9 C17 119.7(5) . . . . ?
C10 N1 C9 C27 -119.9(5) . . . . ?
C10 N1 C30 C29 132.9(7) . . . . ?
C10 C7 C8 O1 177.8(6) . . . . ?
C10 C7 C8 C9 -3.9(6) . . . . ?
C10 C11 C12 C13 174.3(6) . . . . ?
C10 C11 C16 C15 -175.5(5) . . . . ?
C11 C12 C13 C14 4.4(10) . . . . ?
C12 C11 C16 C15 4.9(9) . . . . ?
C12 C13 C14 C15 -1.7(10) . . . . ?
C13 C14 C15 C16 0.7(10) . . . . ?
C14 C15 C16 C11 -2.4(10) . . . . ?
C16 C11 C12 C13 -6.1(10) . . . . ?
C17 C9 C27 C28 97.8(6) . . . . ?
C17 C18 C19 O2 -18.6(8) . . . . ?
C17 C18 C19 O3 160.5(5) . . . . ?
C17 C18 C21 C22 116.8(7) . . . . ?
C17 C18 C21 C26 -68.3(8) . . . . ?
C18 C21 C22 C23 178.1(6) . . . . ?
C18 C21 C26 C25 -177.8(5) . . . . ?
C19 C18 C21 C22 -66.2(7) . . . . ?
C19 C18 C21 C26 108.7(6) . . . . ?
C20 O3 C19 O2 -2.0(7) . . . . ?
C20 O3 C19 C18 178.9(4) . . . . ?
C21 C18 C19 O2 164.1(5) . . . . ?
C21 C18 C19 O3 -16.8(6) . . . . ?
C21 C22 C23 C24 -2.3(10) . . . . ?
C22 C21 C26 C25 -2.7(8) . . . . ?
C22 C23 C24 Br1 175.0(5) . . . . ?
C22 C23 C24 Br2 -177.6(6) . . . . ?
C22 C23 C24 C25 1.0(10) . . . . ?
C23 C24 C25 C26 -0.5(9) . . . . ?
C24 C25 C26 C21 1.4(9) . . . . ?
C26 C21 C22 C23 3.1(9) . . . . ?
C27 C9 C17 C18 -135.8(6) . . . . ?
C27 C28 C29 C30 14.9(10) . . . . ?
C28 C29 C30 N1 -7.7(10) . . . . ?
C30 N1 C9 C8 155.6(5) . . . . ?
C30 N1 C9 C17 -84.7(6) . . . . ?
C30 N1 C9 C27 35.7(7) . . . . ?
C30 N1 C10 C7 -156.4(6) . . . . ?
C30 N1 C10 C11 24.8(9) . . . . ?

loop_
_smtbx_masks_void_nr
_smtbx_masks_void_average_x
_smtbx_masks_void_average_y
_smtbx_masks_void_average_z
_smtbx_masks_void_volume
_smtbx_masks_void_count_electrons
_smtbx_masks_void_content
1 0.187 -0.019 0.477 7.2 0.4 ?
2 0.187 0.519 0.977 7.2 0.4 ?
3 0.500 0.000 0.000 18.0 2.3 ?
4 0.500 0.500 0.500 18.0 2.3 ?
5 0.813 0.019 0.523 7.2 0.4 ?
6 0.813 0.481 0.023 7.2 0.4 ?
